data_4078207
loop_
_publ_author_name
'Betanzos-Lara, Soledad'
'Salassa, Luca'
'Habtemariam, Abraha'
'Novakova, Olga'
'Pizarro, Ana M.'
'Clarkson, Guy J.'
'Liskova, Barbora'
'Brabec, Viktor'
'Sadler, Peter J.'

_publ_section_title
;
 Photoactivatable Organometallic Pyridyl Ruthenium(II) Arene Complexes
;
_journal_issue 9
_journal_name_full Organometallics
_journal_page_first 3466
_journal_paper_doi 10.1021/om201177y
_journal_volume 31
_journal_year 2012
_chemical_formula_sum 'C21 H27 F12 N7 O P2 Ru'
_chemical_formula_weight 784.51
_chemical_name_systematic
; 
 ? 
;
_space_group_IT_number 14
_symmetry_cell_setting monoclinic
_symmetry_space_group_name_Hall '-P 2ybc'
_symmetry_space_group_name_H-M 'P 1 21/c 1'
_atom_sites_solution_hydrogens geom
_atom_sites_solution_primary direct
_atom_sites_solution_secondary difmap
_audit_creation_method SHELXL-97
_cell_angle_alpha 90.00
_cell_angle_beta 96.4121(13)
_cell_angle_gamma 90.00
_cell_formula_units_Z 4
_cell_length_a 15.5359(2)
_cell_length_b 11.15838(17)
_cell_length_c 16.4506(2)
_cell_measurement_reflns_used 9807
_cell_measurement_temperature 100(2)
_cell_measurement_theta_max 29.23
_cell_measurement_theta_min 3.08
_cell_volume 2833.96(7)
_computing_cell_refinement 'CrysAlis RED, Oxford Diffraction Ltd'
_computing_data_collection 'CrysAlis CCD, Oxford Diffraction Ltd'
_computing_data_reduction 'CrysAlis RED, Oxford Diffraction Ltd'
_computing_molecular_graphics 'SHELXTL (Sheldrick, 1997)'
_computing_publication_material 'SHELXTL (Sheldrick, 1997)'
_computing_structure_refinement 'SHELXL-97 (Sheldrick, 1997)'
_computing_structure_solution 'SHELXS-97 (Sheldrick, 1990)'
_diffrn_ambient_temperature 100(2)
_diffrn_detector_area_resol_mean 10.2833
_diffrn_measured_fraction_theta_full 0.995
_diffrn_measured_fraction_theta_max 0.855
_diffrn_measurement_device_type 'Oxford Diffraction Gemini R'
_diffrn_measurement_method '\f & \w scans'
_diffrn_radiation_monochromator graphite
_diffrn_radiation_source 'Enhance (Mo) X-ray Source'
_diffrn_radiation_type MoK\a
_diffrn_radiation_wavelength 0.71073
_diffrn_reflns_av_R_equivalents 0.0257
_diffrn_reflns_av_sigmaI/netI 0.0346
_diffrn_reflns_limit_h_max 19
_diffrn_reflns_limit_h_min -13
_diffrn_reflns_limit_k_max 11
_diffrn_reflns_limit_k_min -15
_diffrn_reflns_limit_l_max 18
_diffrn_reflns_limit_l_min -20
_diffrn_reflns_number 15330
_diffrn_reflns_theta_full 26.50
_diffrn_reflns_theta_max 29.30
_diffrn_reflns_theta_min 3.09
_diffrn_standards_decay_% nil
_exptl_absorpt_coefficient_mu 0.777
_exptl_absorpt_correction_T_max 1.00
_exptl_absorpt_correction_T_min 0.96
_exptl_absorpt_correction_type multi-scan
_exptl_absorpt_process_details 'ABSPACK(CrysAlis, Oxford Diffraction)'
_exptl_crystal_colour yellow
_exptl_crystal_density_diffrn 1.839
_exptl_crystal_density_method 'not measured'
_exptl_crystal_description block
_exptl_crystal_F_000 1568
_exptl_crystal_size_max 0.40
_exptl_crystal_size_mid 0.40
_exptl_crystal_size_min 0.10
_refine_diff_density_max 1.840
_refine_diff_density_min -0.774
_refine_diff_density_rms 0.084
_refine_ls_extinction_method none
_refine_ls_goodness_of_fit_ref 1.062
_refine_ls_hydrogen_treatment mixed
_refine_ls_matrix_type full
_refine_ls_number_parameters 402
_refine_ls_number_reflns 6639
_refine_ls_number_restraints 1
_refine_ls_restrained_S_all 1.063
_refine_ls_R_factor_all 0.0396
_refine_ls_R_factor_gt 0.0307
_refine_ls_shift/su_max 0.002
_refine_ls_shift/su_mean 0.000
_refine_ls_structure_factor_coef Fsqd
_refine_ls_weighting_details 'calc w=1/[\s^2^(Fo^2^)+(0.0485P)^2^+0.0000P] where P=(Fo^2^+2Fc^2^)/3'
_refine_ls_weighting_scheme calc
_refine_ls_wR_factor_gt 0.0805
_refine_ls_wR_factor_ref 0.0829
_reflns_number_gt 5492
_reflns_number_total 6639
_reflns_threshold_expression >2sigma(I)
_cod_data_source_file om201177y_si_002.cif
_cod_data_source_block complex_7
_cod_original_sg_symbol_H-M P2(1)/c
_cod_database_code 4078207

loop_
_symmetry_equiv_pos_as_xyz
'x, y, z'
'-x, y+1/2, -z+1/2'
'-x, -y, -z'
'x, -y-1/2, z-1/2'

loop_
_atom_site_label
_atom_site_type_symbol
_atom_site_fract_x
_atom_site_fract_y
_atom_site_fract_z
_atom_site_U_iso_or_equiv
_atom_site_adp_type
_atom_site_occupancy
_atom_site_symmetry_multiplicity
_atom_site_calc_flag
_atom_site_refinement_flags
_atom_site_disorder_assembly
_atom_site_disorder_group
Ru1 Ru 0.725475(11) 0.231931(15) 0.024482(10) 0.01175(6) Uani 1 1 d . . .
P20 P 0.61038(4) 0.74530(5) 0.40788(4) 0.01750(13) Uani 1 1 d . . .
F21 F 0.59616(11) 0.74071(13) 0.30982(9) 0.0286(4) Uani 1 1 d . . .
F22 F 0.62430(10) 0.74912(13) 0.50583(9) 0.0286(3) Uani 1 1 d . . .
F23 F 0.65846(10) 0.87136(12) 0.40391(9) 0.0296(3) Uani 1 1 d . . .
F24 F 0.56271(10) 0.61756(13) 0.41150(8) 0.0285(3) Uani 1 1 d . . .
F25 F 0.51968(9) 0.81237(14) 0.40831(8) 0.0268(3) Uani 1 1 d . . .
F26 F 0.70095(9) 0.67772(13) 0.40713(10) 0.0312(4) Uani 1 1 d . . .
P10 P 0.91029(4) 0.64011(6) 0.08037(4) 0.02101(14) Uani 1 1 d . . .
F11 F 0.88738(11) 0.57206(17) 0.16033(9) 0.0447(4) Uani 1 1 d . . .
F12 F 0.95330(12) 0.74661(15) 0.13573(11) 0.0418(4) Uani 1 1 d . . .
F13 F 1.00175(10) 0.57330(17) 0.08779(11) 0.0461(4) Uani 1 1 d . . .
F14 F 0.81908(11) 0.70542(16) 0.07325(11) 0.0417(4) Uani 1 1 d . . .
F15 F 0.93449(12) 0.70594(16) -0.00030(10) 0.0432(4) Uani 1 1 d . . .
F16 F 0.86787(10) 0.53194(14) 0.02465(9) 0.0348(4) Uani 1 1 d . . .
N1 N 0.68595(12) 0.35230(17) 0.11001(11) 0.0155(4) Uani 1 1 d . . .
C2 C 0.69672(15) 0.4722(2) 0.10948(14) 0.0197(5) Uani 1 1 d . . .
H2A H 0.7233 0.5088 0.0665 0.024 Uiso 1 1 calc R . .
C3 C 0.66955(15) 0.5419(2) 0.17053(14) 0.0230(5) Uani 1 1 d . . .
H3A H 0.6766 0.6265 0.1704 0.028 Uiso 1 1 calc R . .
C4 C 0.63165(16) 0.4849(2) 0.23210(14) 0.0224(5) Uani 1 1 d . . .
H4A H 0.6122 0.5319 0.2746 0.027 Uiso 1 1 calc R . .
N5 N 0.62130(13) 0.36613(18) 0.23401(11) 0.0194(4) Uani 1 1 d . . .
C6 C 0.64894(14) 0.3053(2) 0.17311(13) 0.0160(4) Uani 1 1 d . . .
C7 C 0.63845(14) 0.1724(2) 0.16974(12) 0.0149(4) Uani 1 1 d . . .
N8 N 0.60305(13) 0.11735(18) 0.22873(11) 0.0198(4) Uani 1 1 d . . .
C9 C 0.59334(16) -0.0016(2) 0.22031(14) 0.0216(5) Uani 1 1 d . . .
H9A H 0.5675 -0.0448 0.2610 0.026 Uiso 1 1 calc R . .
C10 C 0.61950(15) -0.0637(2) 0.15468(13) 0.0210(5) Uani 1 1 d . . .
H10A H 0.6111 -0.1478 0.1493 0.025 Uiso 1 1 calc R . .
C11 C 0.65826(15) 0.0008(2) 0.09726(13) 0.0181(5) Uani 1 1 d . . .
H11A H 0.6789 -0.0396 0.0524 0.022 Uiso 1 1 calc R . .
N12 N 0.66719(12) 0.12109(16) 0.10410(10) 0.0144(4) Uani 1 1 d . . .
N13 N 0.83776(13) 0.21717(18) 0.10813(11) 0.0181(4) Uani 1 1 d . . .
N14 N 0.84334(14) 0.1384(2) 0.17340(12) 0.0267(5) Uani 1 1 d . . .
C15 C 0.92232(17) 0.1507(3) 0.20930(15) 0.0305(6) Uani 1 1 d . . .
H15A H 0.9457 0.1065 0.2560 0.037 Uiso 1 1 calc R . .
N16 N 0.96569(15) 0.2335(2) 0.17188(15) 0.0345(6) Uani 1 1 d D . .
H16 H 1.0194(14) 0.257(3) 0.191(2) 0.052 Uiso 1 1 d D . .
C17 C 0.91121(17) 0.2742(2) 0.10925(16) 0.0261(6) Uani 1 1 d . . .
H17A H 0.9239 0.3347 0.0717 0.031 Uiso 1 1 calc R . .
C18 C 0.79562(15) 0.2934(2) -0.07792(14) 0.0172(5) Uani 1 1 d . . .
H18A H 0.8523 0.3356 -0.0653 0.021 Uiso 1 1 calc R . .
C19 C 0.71866(15) 0.3595(2) -0.07852(13) 0.0182(5) Uani 1 1 d . . .
H19A H 0.7225 0.4472 -0.0663 0.022 Uiso 1 1 calc R . .
C20 C 0.63660(15) 0.3015(2) -0.07998(13) 0.0172(5) Uani 1 1 d . . .
C21 C 0.63552(14) 0.1760(2) -0.08063(12) 0.0164(5) Uani 1 1 d . . .
H21A H 0.5810 0.1334 -0.0707 0.020 Uiso 1 1 calc R . .
C22 C 0.71354(14) 0.1084(2) -0.08063(12) 0.0157(4) Uani 1 1 d . . .
H22A H 0.7119 0.0202 -0.0701 0.019 Uiso 1 1 calc R . .
C23 C 0.79427(14) 0.1653(2) -0.07861(13) 0.0154(4) Uani 1 1 d . . .
C24 C 0.87733(15) 0.0956(2) -0.07930(14) 0.0199(5) Uani 1 1 d . . .
H24A H 0.9265 0.1490 -0.0584 0.024 Uiso 1 1 calc R . .
C25 C 0.88170(17) -0.0175(2) -0.02619(16) 0.0277(6) Uani 1 1 d . . .
H25A H 0.8748 0.0044 0.0304 0.042 Uiso 1 1 calc R . .
H25B H 0.9379 -0.0567 -0.0280 0.042 Uiso 1 1 calc R . .
H25C H 0.8352 -0.0726 -0.0470 0.042 Uiso 1 1 calc R . .
C26 C 0.88727(18) 0.0639(3) -0.16842(17) 0.0344(7) Uani 1 1 d . . .
H26A H 0.8790 0.1361 -0.2023 0.052 Uiso 1 1 calc R . .
H26B H 0.8438 0.0038 -0.1880 0.052 Uiso 1 1 calc R . .
H26C H 0.9454 0.0315 -0.1719 0.052 Uiso 1 1 calc R . .
C27 C 0.55457(15) 0.3722(2) -0.07944(14) 0.0240(5) Uani 1 1 d . . .
H27A H 0.5138 0.3276 -0.0495 0.036 Uiso 1 1 calc R . .
H27B H 0.5287 0.3856 -0.1358 0.036 Uiso 1 1 calc R . .
H27C H 0.5676 0.4496 -0.0527 0.036 Uiso 1 1 calc R . .
O100 O 1.1361(3) 0.2936(4) 0.1734(3) 0.0664(16) Uiso 0.620(6) 1 d P A 1
C101 C 1.1925(4) 0.3566(6) 0.2256(4) 0.0484(15) Uiso 0.620(6) 1 d P A 1
O200 O 1.1061(4) 0.3659(6) 0.2340(3) 0.051(2) Uiso 0.380(6) 1 d P A 2
C201 C 1.1715(6) 0.3870(9) 0.1947(6) 0.043(2) Uiso 0.380(6) 1 d P A 2

loop_
_atom_site_aniso_label
_atom_site_aniso_U_11
_atom_site_aniso_U_22
_atom_site_aniso_U_33
_atom_site_aniso_U_23
_atom_site_aniso_U_13
_atom_site_aniso_U_12
Ru1 0.01243(10) 0.00932(10) 0.01341(10) 0.00061(7) 0.00113(6) -0.00012(7)
P20 0.0200(3) 0.0115(3) 0.0210(3) 0.0001(2) 0.0022(2) 0.0015(2)
F21 0.0447(10) 0.0203(8) 0.0215(7) -0.0012(6) 0.0067(6) 0.0008(7)
F22 0.0306(9) 0.0320(9) 0.0216(7) 0.0007(6) -0.0040(6) 0.0040(7)
F23 0.0339(9) 0.0110(7) 0.0439(9) -0.0004(6) 0.0036(7) -0.0021(6)
F24 0.0328(8) 0.0183(7) 0.0339(8) 0.0036(6) 0.0025(6) -0.0074(6)
F25 0.0227(8) 0.0296(8) 0.0270(7) -0.0048(7) -0.0026(6) 0.0100(6)
F26 0.0236(8) 0.0175(8) 0.0536(10) 0.0018(7) 0.0091(7) 0.0070(6)
P10 0.0207(3) 0.0213(3) 0.0207(3) 0.0029(3) 0.0008(2) -0.0056(3)
F11 0.0551(11) 0.0517(12) 0.0286(8) 0.0155(8) 0.0099(7) -0.0108(9)
F12 0.0397(10) 0.0445(11) 0.0408(10) -0.0147(8) 0.0026(8) -0.0187(8)
F13 0.0242(9) 0.0531(12) 0.0601(11) -0.0044(9) 0.0012(7) 0.0067(8)
F14 0.0293(9) 0.0362(10) 0.0578(11) -0.0028(8) -0.0031(8) 0.0066(8)
F15 0.0612(12) 0.0398(10) 0.0297(8) 0.0088(8) 0.0100(8) -0.0207(9)
F16 0.0350(9) 0.0290(9) 0.0405(9) -0.0080(7) 0.0050(7) -0.0134(7)
N1 0.0153(10) 0.0134(9) 0.0176(9) -0.0009(8) 0.0003(7) -0.0001(8)
C2 0.0180(12) 0.0145(12) 0.0266(12) -0.0011(10) 0.0021(9) -0.0003(9)
C3 0.0239(13) 0.0140(12) 0.0302(13) -0.0051(10) -0.0008(10) 0.0026(10)
C4 0.0263(13) 0.0202(13) 0.0196(11) -0.0074(10) -0.0019(9) 0.0060(10)
N5 0.0236(11) 0.0197(11) 0.0144(9) -0.0023(8) -0.0006(7) 0.0035(8)
C6 0.0143(11) 0.0172(11) 0.0152(10) -0.0013(9) -0.0035(8) 0.0009(9)
C7 0.0140(11) 0.0183(12) 0.0115(10) 0.0002(9) -0.0026(8) 0.0004(9)
N8 0.0237(11) 0.0213(11) 0.0145(9) 0.0057(8) 0.0023(7) 0.0022(8)
C9 0.0246(13) 0.0215(13) 0.0186(11) 0.0073(10) 0.0026(9) 0.0008(10)
C10 0.0271(13) 0.0141(12) 0.0213(12) 0.0047(10) -0.0001(9) -0.0035(10)
C11 0.0239(12) 0.0128(11) 0.0175(11) 0.0007(9) 0.0012(9) -0.0009(9)
N12 0.0156(9) 0.0122(9) 0.0145(8) 0.0011(7) -0.0017(7) -0.0007(7)
N13 0.0169(10) 0.0169(10) 0.0198(10) -0.0030(8) -0.0016(7) 0.0019(8)
N14 0.0249(11) 0.0304(13) 0.0228(10) 0.0055(9) -0.0060(8) 0.0013(9)
C15 0.0269(14) 0.0361(16) 0.0258(13) 0.0008(12) -0.0091(10) 0.0032(12)
N16 0.0182(12) 0.0426(15) 0.0395(13) -0.0040(11) -0.0115(10) -0.0044(11)
C17 0.0214(13) 0.0247(13) 0.0306(13) -0.0011(11) -0.0039(10) -0.0041(11)
C18 0.0185(12) 0.0149(11) 0.0190(11) 0.0007(9) 0.0058(8) -0.0027(9)
C19 0.0217(12) 0.0159(12) 0.0180(10) 0.0032(9) 0.0064(9) 0.0006(9)
C20 0.0187(12) 0.0208(12) 0.0120(10) 0.0060(9) 0.0021(8) 0.0044(9)
C21 0.0153(11) 0.0222(12) 0.0113(10) 0.0025(9) -0.0001(8) -0.0023(9)
C22 0.0177(11) 0.0156(11) 0.0134(10) -0.0013(9) -0.0002(8) -0.0004(9)
C23 0.0158(11) 0.0172(12) 0.0137(10) -0.0016(9) 0.0031(8) 0.0005(9)
C24 0.0141(11) 0.0171(12) 0.0286(12) -0.0055(10) 0.0026(9) 0.0010(9)
C25 0.0221(13) 0.0175(13) 0.0420(15) 0.0004(12) -0.0027(10) 0.0039(10)
C26 0.0321(15) 0.0360(17) 0.0372(15) -0.0077(13) 0.0131(12) 0.0059(13)
C27 0.0205(13) 0.0296(14) 0.0230(11) 0.0104(11) 0.0068(9) 0.0075(11)

loop_
_atom_type_symbol
_atom_type_description
_atom_type_scat_dispersion_real
_atom_type_scat_dispersion_imag
_atom_type_scat_source
C C 0.0033 0.0016 'International Tables Vol C Tables 4.2.6.8 and 6.1.1.4'
H H 0.0000 0.0000 'International Tables Vol C Tables 4.2.6.8 and 6.1.1.4'
N N 0.0061 0.0033 'International Tables Vol C Tables 4.2.6.8 and 6.1.1.4'
O O 0.0106 0.0060 'International Tables Vol C Tables 4.2.6.8 and 6.1.1.4'
F F 0.0171 0.0103 'International Tables Vol C Tables 4.2.6.8 and 6.1.1.4'
P P 0.1023 0.0942 'International Tables Vol C Tables 4.2.6.8 and 6.1.1.4'
Ru Ru -1.2594 0.8363 'International Tables Vol C Tables 4.2.6.8 and 6.1.1.4'

loop_
_geom_angle_atom_site_label_1
_geom_angle_atom_site_label_2
_geom_angle_atom_site_label_3
_geom_angle
N12 Ru1 N1 77.09(7)
N12 Ru1 N13 85.94(7)
N1 Ru1 N13 83.94(7)
N12 Ru1 C21 92.49(8)
N1 Ru1 C21 120.41(8)
N13 Ru1 C21 154.64(8)
N12 Ru1 C22 96.75(8)
N1 Ru1 C22 157.94(8)
N13 Ru1 C22 117.08(8)
C21 Ru1 C22 37.94(8)
N12 Ru1 C19 151.63(8)
N1 Ru1 C19 96.33(8)
N13 Ru1 C19 121.19(8)
C21 Ru1 C19 66.77(9)
C22 Ru1 C19 78.95(9)
N12 Ru1 C18 161.52(8)
N1 Ru1 C18 121.35(8)
N13 Ru1 C18 94.55(8)
C21 Ru1 C18 79.19(8)
C22 Ru1 C18 66.57(8)
C19 Ru1 C18 37.02(8)
N12 Ru1 C20 114.72(8)
N1 Ru1 C20 95.30(8)
N13 Ru1 C20 158.71(8)
C21 Ru1 C20 37.03(9)
C22 Ru1 C20 67.73(8)
C19 Ru1 C20 37.61(8)
C18 Ru1 C20 67.63(8)
N12 Ru1 C23 124.02(8)
N1 Ru1 C23 158.33(8)
N13 Ru1 C23 92.21(8)
C21 Ru1 C23 67.81(8)
C22 Ru1 C23 36.89(8)
C19 Ru1 C23 67.49(8)
C18 Ru1 C23 37.52(8)
C20 Ru1 C23 80.65(8)
F25 P20 F23 90.25(8)
F25 P20 F26 179.73(10)
F23 P20 F26 89.94(8)
F25 P20 F22 90.18(8)
F23 P20 F22 90.37(8)
F26 P20 F22 90.01(8)
F25 P20 F21 89.83(8)
F23 P20 F21 89.97(8)
F26 P20 F21 89.98(9)
F22 P20 F21 179.66(9)
F25 P20 F24 90.29(8)
F23 P20 F24 179.42(9)
F26 P20 F24 89.52(8)
F22 P20 F24 89.85(8)
F21 P20 F24 89.81(8)
F14 P10 F11 89.99(10)
F14 P10 F13 179.50(11)
F11 P10 F13 89.61(10)
F14 P10 F12 90.78(10)
F11 P10 F12 90.10(10)
F13 P10 F12 89.53(10)
F14 P10 F15 91.07(10)
F11 P10 F15 178.76(11)
F13 P10 F15 89.32(10)
F12 P10 F15 90.53(10)
F14 P10 F16 89.82(9)
F11 P10 F16 89.87(9)
F13 P10 F16 89.87(9)
F12 P10 F16 179.40(10)
F15 P10 F16 89.49(9)
C6 N1 C2 117.05(19)
C6 N1 Ru1 116.88(15)
C2 N1 Ru1 126.03(15)
N1 C2 C3 120.6(2)
N1 C2 H2A 119.7
C3 C2 H2A 119.7
C2 C3 C4 117.8(2)
C2 C3 H3A 121.1
C4 C3 H3A 121.1
N5 C4 C3 122.4(2)
N5 C4 H4A 118.8
C3 C4 H4A 118.8
C6 N5 C4 116.2(2)
N5 C6 N1 126.0(2)
N5 C6 C7 119.7(2)
N1 C6 C7 114.33(18)
N8 C7 N12 126.6(2)
N8 C7 C6 119.22(19)
N12 C7 C6 114.15(18)
C7 N8 C9 115.9(2)
N8 C9 C10 122.5(2)
N8 C9 H9A 118.7
C10 C9 H9A 118.7
C11 C10 C9 117.6(2)
C11 C10 H10A 121.2
C9 C10 H10A 121.2
N12 C11 C10 120.6(2)
N12 C11 H11A 119.7
C10 C11 H11A 119.7
C7 N12 C11 116.74(19)
C7 N12 Ru1 117.40(15)
C11 N12 Ru1 125.82(15)
C17 N13 N14 108.7(2)
C17 N13 Ru1 129.12(18)
N14 N13 Ru1 122.22(15)
C15 N14 N13 105.0(2)
N14 C15 N16 111.2(2)
N14 C15 H15A 124.4
N16 C15 H15A 124.4
C15 N16 C17 106.4(2)
C15 N16 H16 123(2)
C17 N16 H16 131(2)
N13 C17 N16 108.8(2)
N13 C17 H17A 125.6
N16 C17 H17A 125.6
C19 C18 C23 120.9(2)
C19 C18 Ru1 71.15(12)
C23 C18 Ru1 71.84(12)
C19 C18 H18A 119.0
C23 C18 H18A 119.0
Ru1 C18 H18A 119.0
C18 C19 C20 121.4(2)
C18 C19 Ru1 71.83(13)
C20 C19 Ru1 71.76(12)
C18 C19 H19A 118.7
C20 C19 H19A 118.7
Ru1 C19 H19A 118.7
C21 C20 C19 117.6(2)
C21 C20 C27 121.1(2)
C19 C20 C27 121.3(2)
C21 C20 Ru1 70.25(12)
C19 C20 Ru1 70.63(12)
C27 C20 Ru1 129.39(15)
C20 C21 C22 121.3(2)
C20 C21 Ru1 72.71(12)
C22 C21 Ru1 71.56(12)
C20 C21 H21A 118.9
C22 C21 H21A 118.9
Ru1 C21 H21A 118.9
C23 C22 C21 121.2(2)
C23 C22 Ru1 72.63(12)
C21 C22 Ru1 70.50(12)
C23 C22 H22A 118.8
C21 C22 H22A 118.8
Ru1 C22 H22A 118.8
C22 C23 C18 117.7(2)
C22 C23 C24 122.0(2)
C18 C23 C24 120.27(19)
C22 C23 Ru1 70.49(12)
C18 C23 Ru1 70.64(12)
C24 C23 Ru1 131.36(15)
C23 C24 C25 113.84(19)
C23 C24 C26 107.7(2)
C25 C24 C26 110.7(2)
C23 C24 H24A 108.2
C25 C24 H24A 108.2
C26 C24 H24A 108.2
C24 C25 H25A 109.5
C24 C25 H25B 109.5
H25A C25 H25B 109.5
C24 C25 H25C 109.5
H25A C25 H25C 109.5
H25B C25 H25C 109.5
C24 C26 H26A 109.5
C24 C26 H26B 109.5
H26A C26 H26B 109.5
C24 C26 H26C 109.5
H26A C26 H26C 109.5
H26B C26 H26C 109.5
C20 C27 H27A 109.5
C20 C27 H27B 109.5
H27A C27 H27B 109.5
C20 C27 H27C 109.5
H27A C27 H27C 109.5
H27B C27 H27C 109.5

loop_
_geom_bond_atom_site_label_1
_geom_bond_atom_site_label_2
_geom_bond_distance
Ru1 N12 2.0808(18)
Ru1 N1 2.0866(18)
Ru1 N13 2.1041(19)
Ru1 C21 2.189(2)
Ru1 C22 2.203(2)
Ru1 C19 2.206(2)
Ru1 C18 2.215(2)
Ru1 C20 2.221(2)
Ru1 C23 2.231(2)
P20 F25 1.5962(15)
P20 F23 1.5974(15)
P20 F26 1.5977(15)
P20 F22 1.6023(16)
P20 F21 1.6044(15)
P20 F24 1.6104(15)
P10 F14 1.5861(18)
P10 F11 1.5931(16)
P10 F13 1.5972(17)
P10 F12 1.5975(17)
P10 F15 1.5980(16)
P10 F16 1.6114(16)
N1 C6 1.348(3)
N1 C2 1.348(3)
C2 C3 1.373(3)
C2 H2A 0.9500
C3 C4 1.382(4)
C3 H3A 0.9500
C4 N5 1.336(3)
C4 H4A 0.9500
N5 C6 1.321(3)
C6 C7 1.493(3)
C7 N8 1.319(3)
C7 N12 1.342(3)
N8 C9 1.341(3)
C9 C10 1.382(3)
C9 H9A 0.9500
C10 C11 1.378(3)
C10 H10A 0.9500
C11 N12 1.353(3)
C11 H11A 0.9500
N13 C17 1.305(3)
N13 N14 1.383(3)
N14 C15 1.308(3)
C15 N16 1.334(4)
C15 H15A 0.9500
N16 C17 1.338(3)
N16 H16 0.898(18)
C17 H17A 0.9500
C18 C19 1.404(3)
C18 C23 1.430(3)
C18 H18A 1.0000
C19 C20 1.427(3)
C19 H19A 1.0000
C20 C21 1.401(4)
C20 C27 1.499(3)
C21 C22 1.428(3)
C21 H21A 1.0000
C22 C23 1.403(3)
C22 H22A 1.0000
C23 C24 1.508(3)
C24 C25 1.532(3)
C24 C26 1.532(3)
C24 H24A 1.0000
C25 H25A 0.9800
C25 H25B 0.9800
C25 H25C 0.9800
C26 H26A 0.9800
C26 H26B 0.9800
C26 H26C 0.9800
C27 H27A 0.9800
C27 H27B 0.9800
C27 H27C 0.9800
O100 C101 1.355(7)
O200 C201 1.286(10)

loop_
_geom_hbond_atom_site_label_D
_geom_hbond_atom_site_label_H
_geom_hbond_atom_site_label_A
_geom_hbond_distance_DH
_geom_hbond_distance_HA
_geom_hbond_distance_DA
_geom_hbond_angle_DHA
N16 H16 O100 0.898(18) 1.91(2) 2.728(5) 151(3)
N16 H16 O200 0.898(18) 1.89(2) 2.737(7) 156(3)
C2 H2A F16 0.95 2.43 3.208(3) 138.4
C4 H4A F21 0.95 2.42 3.200(3) 139.2
C17 H17A F16 0.95 2.46 3.233(3) 138.4
